data_9001676
loop_
_publ_author_name
'Zheng, H.'
'Bailey, S. W.'

_publ_section_title
;
 The crystal structure of manandonite-2H2
;
_journal_name_full 'American Mineralogist'
_journal_page_first 387
_journal_page_last 393
_journal_volume 80
_journal_year 1995
_chemical_formula_sum 'Al2.45 B0.56 H4 Li0.955 O9 Si1.015'
_chemical_name_mineral Manandonite
_space_group_crystal_system triclinic
_space_group_IT_number 1
_space_group_name_Hall 'C 1'
_space_group_name_H-M_alt 'C 1'
_symmetry_space_group_name_H-M 'C 1'
_cell_angle_alpha 90.09
_cell_angle_beta 90.12
_cell_angle_gamma 89.97
_cell_formula_units_Z 4
_cell_length_a 5.070
_cell_length_b 8.776
_cell_length_c 13.778
_cell_volume 613.041
_database_code_amcsd 0001732
_exptl_crystal_density_diffrn 2.766
_cod_original_formula_sum 'Al2.45 Li.955 Si1.015 B.56 O9 H4'
_cod_database_code 9001676

loop_
_space_group_symop_id
_space_group_symop_operation_xyz
1 x,y,z
2 x+1/2,y+1/2,z

loop_
_atom_site_aniso_label
_atom_site_aniso_U_11
_atom_site_aniso_U_22
_atom_site_aniso_U_33
_atom_site_aniso_U_12
_atom_site_aniso_U_13
_atom_site_aniso_U_23
Al1 0.02450 0.03190 0.03650 0.00760 -0.00260 0.00180
Li1 0.02450 0.03190 0.03650 0.00760 -0.00260 0.00180
Al2_1 0.02650 0.03200 0.03340 0.00690 0.00200 0.00140
Li2 0.02650 0.03200 0.03340 0.00690 0.00200 0.00140
Al3 0.02730 0.03780 0.03250 0.00730 -0.00110 -0.00280
Li3 0.02730 0.03780 0.03250 0.00730 -0.00110 -0.00280
Si1 0.00840 0.02790 0.08480 0.01220 -0.00570 -0.00270
Al4 0.00840 0.02790 0.08480 0.01220 -0.00570 -0.00270
B1 0.00840 0.02790 0.08480 0.01220 -0.00570 -0.00270
Si2 0.03030 0.04700 0.05580 0.00630 -0.00330 0.00440
Al2_2 0.03030 0.04700 0.05580 0.00630 -0.00330 0.00440
B2 0.03030 0.04700 0.05580 0.00630 -0.00330 0.00440
O1 0.02010 0.03470 0.03770 0.00430 -0.00270 0.00180
O2 0.02370 0.02930 0.03100 0.00600 -0.00250 0.00000
O3 0.08630 0.08250 0.08770 -0.00810 0.00550 0.01090
O4 0.07970 0.09020 0.09350 -0.00050 -0.00790 0.00140
O5 0.10200 0.09900 0.09610 0.01170 0.00140 -0.00670
O-h1 0.02350 0.03470 0.03540 0.00690 -0.00080 -0.00160
O-h2 0.03810 0.03430 0.02340 0.00550 0.00030 -0.00430
O-h3 0.03380 0.02980 0.02450 0.00930 -0.00060 0.00080
O-h4 0.03000 0.04150 0.02360 0.00090 0.00170 -0.00340
Al11_1 0.01870 0.03310 0.03720 0.01600 0.00000 -0.00380
Li11 0.01870 0.03310 0.03720 0.01600 0.00000 -0.00380
Al22_1 0.01920 0.02850 0.02990 0.01270 -0.00360 0.00040
Li22 0.01920 0.02850 0.02990 0.01270 -0.00360 0.00040
Al33 0.01730 0.02820 0.02960 0.01440 0.00190 0.00040
Li33 0.01730 0.02820 0.02960 0.01440 0.00190 0.00040
Si11 0.03670 0.04530 0.06710 0.01280 -0.00640 0.00490
Al11_2 0.03670 0.04530 0.06710 0.01280 -0.00640 0.00490
B11 0.03670 0.04530 0.06710 0.01280 -0.00640 0.00490
Si22 0.02490 0.03370 0.07000 0.01620 -0.00790 0.00140
Al22_2 0.02490 0.03370 0.07000 0.01620 -0.00790 0.00140
B22 0.02490 0.03370 0.07000 0.01620 -0.00790 0.00140
O11 0.05760 0.05850 0.04990 0.00770 -0.00060 -0.00240
O22 0.05010 0.04880 0.04480 0.00680 0.00040 -0.00160
O33 0.09480 0.09260 0.09700 -0.00140 0.00420 -0.00320
O44 0.10880 0.10150 0.10570 0.00330 -0.00820 -0.00190
O55 0.10670 0.11180 0.10660 0.00310 0.00320 0.00620
O-h11 0.05030 0.04000 0.03820 0.00720 0.00100 0.00040
O-h22 0.02550 0.03040 0.02750 0.01090 0.00220 0.00330
O-h33 0.02540 0.04090 0.02340 0.00450 -0.00310 0.00540
O-h44 0.02390 0.03130 0.02890 0.00760 0.00000 0.00050

loop_
_atom_site_label
_atom_site_fract_x
_atom_site_fract_y
_atom_site_fract_z
_atom_site_occupancy
_atom_site_type_symbol
_atom_site_attached_hydrogens
Al1 0.16930 0.17050 0.22500 0.71000 Al 0
Li1 0.16930 0.17050 0.22500 0.29000 Li 0
Al2_1 0.67700 0.00030 0.22560 0.71000 Al 0
Li2 0.67700 0.00030 0.22560 0.28000 Li 0
Al3 0.67390 0.33470 0.22470 0.60000 Al 0
Li3 0.67390 0.33470 0.22470 0.39000 Li 0
Si1 0.01200 0.00020 0.02980 0.62000 Si 0
Al4 0.01200 0.00020 0.02980 0.29000 Al 0
B1 0.01200 0.00020 0.02980 0.09000 B 0
Si2 0.01490 0.33280 0.02980 0.40000 Si 0
Al2_2 0.01490 0.33280 0.02980 0.14000 Al 0
B2 0.01490 0.33280 0.02980 0.46000 B 0
O1 0.00990 0.00060 0.15060 1.00000 O 0
O2 0.01660 0.33450 0.14560 1.00000 O 0
O3 0.11090 0.17030 -0.00970 1.00000 O 0
O4 0.21060 0.46120 -0.01140 1.00000 O 0
O5 0.22120 -0.13320 -0.00960 1.00000 O 0
O-h1 0.51060 0.16320 0.14980 1.00000 O 0
O-h2 0.34580 0.00990 0.29360 1.00000 O 0
O-h3 0.33850 0.33920 0.29540 1.00000 O 0
O-h4 0.84890 0.16650 0.29770 1.00000 O 0
Al11_1 0.33770 0.32440 0.72440 0.58000 Al 0
Li11 0.33770 0.32440 0.72440 0.41000 Li 0
Al22_1 -0.16120 0.49720 0.72610 0.72000 Al 0
Li22 -0.16120 0.49720 0.72610 0.28000 Li 0
Al33 -0.15560 0.16330 0.72650 0.73000 Al 0
Li33 -0.15560 0.16330 0.72650 0.26000 Li 0
Si11 0.01310 -0.00110 0.53050 0.60000 Si 0
Al11_2 0.01310 -0.00110 0.53050 0.27000 Al 0
B11 0.01310 -0.00110 0.53050 0.13000 B 0
Si22 -0.48890 0.16300 0.53040 0.41000 Si 0
Al22_2 -0.48890 0.16300 0.53040 0.15000 Al 0
B22 -0.48890 0.16300 0.53040 0.44000 B 0
O11 0.02180 0.00440 0.65170 1.00000 O 0
O22 -0.48910 0.15630 0.64640 1.00000 O 0
O33 0.31340 0.03670 0.48740 1.00000 O 0
O44 -0.58730 0.32720 0.49480 1.00000 O 0
O55 -0.19700 0.13100 0.49070 1.00000 O 0
O-h11 0.00320 0.33020 0.65000 1.00000 O 0
O-h22 -0.31760 0.32300 0.79430 1.00000 O 0
O-h33 0.16190 0.49450 0.79450 1.00000 O 0
O-h44 0.16860 0.15560 0.79960 1.00000 O 0
H1 0.52710 0.18900 0.08940 1.00000 H 0
H2 0.31930 0.01920 0.35890 1.00000 H 0
H3 0.36390 0.34640 0.36060 1.00000 H 0
H4 0.82680 0.15500 0.36210 1.00000 H 0
H11 0.98660 0.30460 0.59030 1.00000 H 0
H22 0.69610 0.33790 0.86010 1.00000 H 0
H33 0.68950 0.98350 0.85980 1.00000 H 0
H44 0.14430 0.16450 0.86480 1.00000 H 0

loop_
_cod_changelog_entry_id
_cod_changelog_entry_author
_cod_changelog_entry_date
_cod_changelog_entry_text
1
;cod-tools version 3.8.0
Id: cif_guess_AMCSD_atom_types 9581 2023-05-17 12:35:41Z saulius
;
2023-05-18T08:39:52+03:00
;Derived atom types and hydrogen counts
from atom names that follow the AMCSD naming convention
(Wat == water, O-H == hydroxyl).
;
2
;cod-tools version 3.10.1
Id: cif_fix_AMCSD_aniso_labels 10200 2024-08-01 14:09:44Z saulius
;
2024-08-02T12:20:02+03:00
;Changed the following '_atom_site_aniso_label' values:
'Oh1' -> 'O-h1'
'Oh2' -> 'O-h2'
'Oh3' -> 'O-h3'
'Oh4' -> 'O-h4'
'Oh11' -> 'O-h11'
'Oh22' -> 'O-h22'
'Oh33' -> 'O-h33'
'Oh44' -> 'O-h44'
;
3
;cod-tools version 3.10.1
Id: cif_fix_AMCSD_atom_labels 10224 2024-08-07 11:09:31Z saulius
;
2024-08-07T19:38:15+03:00
;Changed the following '_atom_site_label' values:
the first duplicated label 'Al2'  converted to 'Al2_1'
duplicated label 'Al2' at index 10 converted to 'Al2_2'
the first duplicated label 'Al11'  converted to 'Al11_1'
duplicated label 'Al11' at index 28 converted to 'Al11_2'
the first duplicated label 'Al22'  converted to 'Al22_1'
duplicated label 'Al22' at index 31 converted to 'Al22_2'
;

loop_
_cod_related_entry_id
_cod_related_entry_database
_cod_related_entry_code
1 AMCSD 0001732
